data_4112675
loop_
_publ_author_name
'Derek C. Fox'
'Adam T. Fiedler'
'Heather L. Halfen'
'Thomas C. Brunold'
'Jason A. Halfen'

_publ_section_title
;
 Electronic Structure Control of the Nucleophilicity of Transition
 Metal-Thiolate Complexes: An Experimental and Theoretical Study
;
_journal_name_full 'Journal of the American Chemical Society'
_journal_page_first 7627
_journal_page_last 7638
_journal_paper_doi 10.1021/ja039419q
_journal_volume 126
_journal_year 2004
_chemical_formula_sum 'C49 H51 B N4 Ni S'
_chemical_formula_weight 797.52
_chemical_name_common 'complex 3'
_chemical_name_systematic
; 
 ? 
;
_space_group_IT_number 14
_symmetry_cell_setting monoclinic
_symmetry_space_group_name_Hall '-P 2ybc'
_symmetry_space_group_name_H-M 'P 1 21/c 1'
_atom_sites_solution_hydrogens geom
_atom_sites_solution_primary direct
_atom_sites_solution_secondary difmap
_audit_creation_method SHELXL-97
_cell_angle_alpha 90.00
_cell_angle_beta 91.16(1)
_cell_angle_gamma 90.00
_cell_formula_units_Z 4
_cell_length_a 10.860(1)
_cell_length_b 18.999(1)
_cell_length_c 20.344(2)
_cell_measurement_reflns_used 25
_cell_measurement_temperature 293(2)
_cell_measurement_theta_max 17.37
_cell_measurement_theta_min 9.54
_cell_volume 4196.7(6)
_computing_structure_refinement 'SHELXL-97 (Sheldrick, 1997)'
_computing_structure_solution 'SHELXS-97 (Sheldrick, 1990)'
_diffrn_ambient_temperature 293(2)
_diffrn_measured_fraction_theta_full 0.997
_diffrn_measured_fraction_theta_max 0.997
_diffrn_measurement_device_type CAD4
_diffrn_measurement_method 'omega 2-theta scans'
_diffrn_radiation_monochromator graphite
_diffrn_radiation_source 'fine-focus sealed tube'
_diffrn_radiation_type MoK\a
_diffrn_radiation_wavelength 0.71073
_diffrn_reflns_av_R_equivalents 0.0264
_diffrn_reflns_av_sigmaI/netI 0.0714
_diffrn_reflns_limit_h_max 12
_diffrn_reflns_limit_h_min 0
_diffrn_reflns_limit_k_max 22
_diffrn_reflns_limit_k_min 0
_diffrn_reflns_limit_l_max 24
_diffrn_reflns_limit_l_min -24
_diffrn_reflns_number 7808
_diffrn_reflns_theta_full 25.03
_diffrn_reflns_theta_max 25.03
_diffrn_reflns_theta_min 2.00
_diffrn_standards_interval_time '5400 seconds'
_diffrn_standards_number 2
_exptl_absorpt_coefficient_mu 0.551
_exptl_absorpt_correction_T_max 1.0000
_exptl_absorpt_correction_T_min 0.9572
_exptl_absorpt_correction_type 'psi-scan corrections'
_exptl_crystal_colour orange
_exptl_crystal_density_diffrn 1.262
_exptl_crystal_description irregular
_exptl_crystal_F_000 1688
_exptl_crystal_size_max 0.52
_exptl_crystal_size_mid 0.40
_exptl_crystal_size_min 0.38
_refine_diff_density_max 0.233
_refine_diff_density_min -0.263
_refine_diff_density_rms 0.049
_refine_ls_extinction_method none
_refine_ls_goodness_of_fit_ref 1.039
_refine_ls_hydrogen_treatment mixed
_refine_ls_matrix_type full
_refine_ls_number_parameters 505
_refine_ls_number_reflns 7391
_refine_ls_number_restraints 0
_refine_ls_restrained_S_all 1.039
_refine_ls_R_factor_all 0.1102
_refine_ls_R_factor_gt 0.0588
_refine_ls_shift/su_max 0.001
_refine_ls_shift/su_mean 0.000
_refine_ls_structure_factor_coef Fsqd
_refine_ls_weighting_details 'calc w=1/[\s^2^(Fo^2^)+(0.0332P)^2^+1.1972P] where P=(Fo^2^+2Fc^2^)/3'
_refine_ls_weighting_scheme calc
_refine_ls_wR_factor_gt 0.0941
_refine_ls_wR_factor_ref 0.1109
_reflns_number_gt 4911
_reflns_number_total 7391
_reflns_threshold_expression >2sigma(I)
_cod_data_source_file ja039419qsi20031104_024531.cif
_cod_data_source_block 3
_cod_database_code 4112675

loop_
_symmetry_equiv_pos_as_xyz
'x, y, z'
'-x, y+1/2, -z+1/2'
'-x, -y, -z'
'x, -y-1/2, z-1/2'

loop_
_atom_site_label
_atom_site_type_symbol
_atom_site_fract_x
_atom_site_fract_y
_atom_site_fract_z
_atom_site_U_iso_or_equiv
_atom_site_adp_type
_atom_site_occupancy
_atom_site_symmetry_multiplicity
_atom_site_calc_flag
_atom_site_refinement_flags
Ni1 Ni 0.29902(4) 0.35486(3) 0.78548(2) 0.04496(14) Uani 1 1 d .
S1 S 0.44615(11) 0.43862(6) 0.81067(5) 0.0702(3) Uani 1 1 d .
N1 N 0.3745(2) 0.26482(16) 0.83108(14) 0.0491(8) Uani 1 1 d .
N2 N 0.1942(2) 0.36502(16) 0.86934(13) 0.0480(7) Uani 1 1 d .
N3 N 0.3832(3) 0.31318(16) 0.70465(14) 0.0490(8) Uani 1 1 d .
N4 N 0.1454(3) 0.40895(16) 0.74620(14) 0.0534(8) Uani 1 1 d .
C1 C 0.4275(3) 0.2779(2) 0.89795(17) 0.0608(11) Uani 1 1 d .
H1A H 0.4897 0.3143 0.8950 0.073 Uiso 1 1 calc R
H1B H 0.4680 0.2353 0.9133 0.073 Uiso 1 1 calc R
C2 C 0.3347(4) 0.2999(2) 0.94780(18) 0.0669(12) Uani 1 1 d .
H2A H 0.2752 0.2623 0.9524 0.080 Uiso 1 1 calc R
H2B H 0.3769 0.3056 0.9900 0.080 Uiso 1 1 calc R
C3 C 0.2664(3) 0.3668(2) 0.93209(17) 0.0628(11) Uani 1 1 d .
H3A H 0.2108 0.3768 0.9676 0.075 Uiso 1 1 calc R
H3B H 0.3252 0.4051 0.9302 0.075 Uiso 1 1 calc R
C4 C 0.1060(3) 0.3044(2) 0.86761(18) 0.0585(11) Uani 1 1 d .
H4A H 0.0252 0.3213 0.8539 0.070 Uiso 1 1 calc R
H4B H 0.0994 0.2852 0.9116 0.070 Uiso 1 1 calc R
C5 C 0.1454(3) 0.2464(2) 0.8213(2) 0.0619(11) Uani 1 1 d .
H5A H 0.1413 0.2652 0.7770 0.074 Uiso 1 1 calc R
H5B H 0.0845 0.2091 0.8235 0.074 Uiso 1 1 calc R
C6 C 0.2717(3) 0.2128(2) 0.83117(19) 0.0591(10) Uani 1 1 d .
H6A H 0.2736 0.1877 0.8727 0.071 Uiso 1 1 calc R
H6B H 0.2843 0.1787 0.7964 0.071 Uiso 1 1 calc R
C7 C 0.4763(3) 0.2407(2) 0.78952(18) 0.0664(12) Uani 1 1 d .
H7A H 0.4838 0.1900 0.7935 0.080 Uiso 1 1 calc R
H7B H 0.5527 0.2614 0.8058 0.080 Uiso 1 1 calc R
C8 C 0.4593(3) 0.2593(2) 0.71848(18) 0.0486(9) Uani 1 1 d .
C9 C 0.5278(4) 0.2271(2) 0.6715(2) 0.0664(12) Uani 1 1 d .
H9A H 0.5788 0.1895 0.6826 0.080 Uiso 1 1 calc R
C10 C 0.5209(4) 0.2505(2) 0.6079(2) 0.0687(12) Uani 1 1 d .
H10A H 0.5663 0.2288 0.5753 0.082 Uiso 1 1 calc R
C11 C 0.4464(4) 0.3059(2) 0.59339(19) 0.0676(12) Uani 1 1 d .
H11A H 0.4407 0.3231 0.5507 0.081 Uiso 1 1 calc R
C12 C 0.3794(3) 0.3363(2) 0.64227(19) 0.0602(11) Uani 1 1 d .
H12A H 0.3293 0.3745 0.6318 0.072 Uiso 1 1 calc R
C13 C 0.1286(4) 0.4326(2) 0.86203(17) 0.0611(11) Uani 1 1 d .
H13A H 0.1842 0.4709 0.8733 0.073 Uiso 1 1 calc R
H13B H 0.0605 0.4340 0.8921 0.073 Uiso 1 1 calc R
C14 C 0.0809(3) 0.4420(2) 0.79328(19) 0.0538(10) Uani 1 1 d .
C15 C -0.0200(4) 0.4822(2) 0.7780(2) 0.0677(12) Uani 1 1 d .
H15A H -0.0627 0.5043 0.8114 0.081 Uiso 1 1 calc R
C16 C -0.0587(4) 0.4902(2) 0.7146(3) 0.0767(13) Uani 1 1 d .
H16A H -0.1256 0.5189 0.7040 0.092 Uiso 1 1 calc R
C17 C 0.0033(4) 0.4549(2) 0.6660(2) 0.0750(13) Uani 1 1 d .
H17A H -0.0221 0.4582 0.6221 0.090 Uiso 1 1 calc R
C18 C 0.1032(4) 0.4148(2) 0.68421(19) 0.0639(11) Uani 1 1 d .
H18A H 0.1440 0.3903 0.6516 0.077 Uiso 1 1 calc R
C19 C 0.4849(4) 0.4741(2) 0.73432(19) 0.0579(10) Uani 1 1 d .
C20 C 0.5895(4) 0.4517(3) 0.7019(2) 0.0850(15) Uani 1 1 d .
H20A H 0.6399 0.4174 0.7210 0.102 Uiso 1 1 calc R
C21 C 0.6188(5) 0.4797(4) 0.6421(3) 0.113(2) Uani 1 1 d .
H21A H 0.6896 0.4637 0.6219 0.136 Uiso 1 1 calc R
C22 C 0.5502(9) 0.5291(4) 0.6112(3) 0.128(3) Uani 1 1 d .
C23 C 0.4468(7) 0.5514(3) 0.6432(3) 0.119(2) Uani 1 1 d .
H23A H 0.3969 0.5856 0.6237 0.143 Uiso 1 1 calc R
C24 C 0.4153(5) 0.5244(2) 0.7034(3) 0.0866(14) Uani 1 1 d .
H24A H 0.3447 0.5408 0.7234 0.104 Uiso 1 1 calc R
C25 C 0.5856(8) 0.5609(4) 0.5456(3) 0.213(5) Uani 1 1 d .
H25A H 0.5242 0.5944 0.5318 0.320 Uiso 1 1 calc R
H25B H 0.5913 0.5243 0.5133 0.320 Uiso 1 1 calc R
H25C H 0.6638 0.5842 0.5503 0.320 Uiso 1 1 calc R
C1A C -0.1199(3) 0.21279(18) 0.67810(17) 0.0421(8) Uani 1 1 d .
B1A B -0.0803(4) 0.1958(2) 0.60160(19) 0.0421(10) Uani 1 1 d .
C2A C -0.1521(3) 0.2787(2) 0.70212(18) 0.0531(10) Uani 1 1 d .
H2AA H -0.1505 0.3170 0.6737 0.064 Uiso 1 1 calc R
C3A C -0.1865(3) 0.2898(2) 0.7667(2) 0.0664(12) Uani 1 1 d .
H3AA H -0.2075 0.3348 0.7803 0.080 Uiso 1 1 calc R
C4A C -0.1900(3) 0.2354(3) 0.8103(2) 0.0648(12) Uani 1 1 d .
H4AA H -0.2130 0.2429 0.8536 0.078 Uiso 1 1 calc R
C5A C -0.1586(3) 0.1693(2) 0.78897(19) 0.0599(11) Uani 1 1 d .
H5AA H -0.1607 0.1314 0.8179 0.072 Uiso 1 1 calc R
C6A C -0.1240(3) 0.15894(19) 0.72460(17) 0.0490(9) Uani 1 1 d .
H6AA H -0.1023 0.1137 0.7117 0.059 Uiso 1 1 calc R
C7A C 0.0403(3) 0.14376(19) 0.60452(16) 0.0427(8) Uani 1 1 d .
C8A C 0.0528(3) 0.08331(18) 0.56625(16) 0.0429(9) Uani 1 1 d .
H8AA H -0.0111 0.0716 0.5371 0.051 Uiso 1 1 calc R
C9A C 0.1545(3) 0.0399(2) 0.56929(17) 0.0506(9) Uani 1 1 d .
H9AA H 0.1572 0.0001 0.5429 0.061 Uiso 1 1 calc R
C10A C 0.2515(3) 0.0551(2) 0.61086(19) 0.0611(11) Uani 1 1 d .
H10B H 0.3208 0.0263 0.6127 0.073 Uiso 1 1 calc R
C11A C 0.2441(3) 0.1136(2) 0.6497(2) 0.0720(13) Uani 1 1 d .
H11B H 0.3087 0.1245 0.6786 0.086 Uiso 1 1 calc R
C12A C 0.1416(3) 0.1564(2) 0.64628(19) 0.0630(11) Uani 1 1 d .
H12B H 0.1399 0.1959 0.6733 0.076 Uiso 1 1 calc R
C13A C -0.0474(4) 0.26907(19) 0.56226(17) 0.0514(10) Uani 1 1 d .
C14A C -0.1400(4) 0.3152(2) 0.5416(2) 0.0740(13) Uani 1 1 d .
H14A H -0.2206 0.3053 0.5530 0.089 Uiso 1 1 calc R
C15A C -0.1177(6) 0.3757(2) 0.5046(3) 0.0984(17) Uani 1 1 d .
H15B H -0.1823 0.4046 0.4907 0.118 Uiso 1 1 calc R
C16A C 0.0020(7) 0.3916(3) 0.4891(3) 0.105(2) Uani 1 1 d .
H16B H 0.0189 0.4313 0.4642 0.126 Uiso 1 1 calc R
C17A C 0.0954(6) 0.3491(3) 0.5102(3) 0.0960(17) Uani 1 1 d .
H17B H 0.1764 0.3606 0.5009 0.115 Uiso 1 1 calc R
C18A C 0.0704(4) 0.2891(2) 0.54552(19) 0.0673(12) Uani 1 1 d .
H18B H 0.1360 0.2606 0.5587 0.081 Uiso 1 1 calc R
C19A C -0.1933(3) 0.15594(17) 0.56104(16) 0.0398(8) Uani 1 1 d .
C20A C -0.2078(3) 0.16172(18) 0.49270(17) 0.0495(9) Uani 1 1 d .
H20B H -0.1532 0.1900 0.4701 0.059 Uiso 1 1 calc R
C21A C -0.2993(3) 0.1274(2) 0.45745(18) 0.0561(10) Uani 1 1 d .
H21B H -0.3045 0.1326 0.4120 0.067 Uiso 1 1 calc R
C22A C -0.3827(3) 0.0856(2) 0.4887(2) 0.0565(10) Uani 1 1 d .
H22A H -0.4458 0.0634 0.4651 0.068 Uiso 1 1 calc R
C23A C -0.3710(3) 0.07720(19) 0.5554(2) 0.0530(10) Uani 1 1 d .
H23B H -0.4259 0.0484 0.5774 0.064 Uiso 1 1 calc R
C24A C -0.2779(3) 0.11135(17) 0.59041(18) 0.0464(9) Uani 1 1 d .
H24B H -0.2717 0.1042 0.6356 0.056 Uiso 1 1 calc R

loop_
_atom_site_aniso_label
_atom_site_aniso_U_11
_atom_site_aniso_U_22
_atom_site_aniso_U_33
_atom_site_aniso_U_23
_atom_site_aniso_U_13
_atom_site_aniso_U_12
Ni1 0.0421(3) 0.0530(3) 0.0398(3) -0.0058(2) 0.00312(19) -0.0008(2)
S1 0.0794(8) 0.0791(8) 0.0521(6) -0.0071(6) 0.0044(6) -0.0312(6)
N1 0.0363(16) 0.065(2) 0.0461(18) 0.0024(16) -0.0001(14) -0.0028(15)
N2 0.0429(17) 0.057(2) 0.0438(17) -0.0086(15) 0.0035(13) -0.0027(16)
N3 0.0479(18) 0.055(2) 0.0442(18) -0.0073(16) 0.0021(14) 0.0041(16)
N4 0.0540(19) 0.059(2) 0.0474(19) -0.0059(16) 0.0021(16) 0.0027(16)
C1 0.051(2) 0.078(3) 0.052(2) 0.009(2) -0.012(2) -0.007(2)
C2 0.064(3) 0.092(3) 0.044(2) 0.003(2) -0.007(2) -0.012(3)
C3 0.061(3) 0.088(3) 0.039(2) -0.010(2) 0.0025(19) -0.009(2)
C4 0.040(2) 0.077(3) 0.058(2) 0.002(2) 0.0016(18) -0.011(2)
C5 0.050(2) 0.060(3) 0.075(3) -0.002(2) -0.003(2) -0.014(2)
C6 0.062(3) 0.055(3) 0.061(3) 0.000(2) -0.007(2) -0.007(2)
C7 0.049(2) 0.085(3) 0.064(3) 0.006(2) 0.000(2) 0.016(2)
C8 0.036(2) 0.053(2) 0.056(2) -0.007(2) 0.0031(18) -0.0017(19)
C9 0.058(3) 0.069(3) 0.073(3) -0.009(2) 0.007(2) 0.017(2)
C10 0.058(3) 0.082(3) 0.066(3) -0.021(3) 0.014(2) 0.008(2)
C11 0.071(3) 0.085(3) 0.047(2) -0.005(2) 0.012(2) 0.006(3)
C12 0.060(2) 0.067(3) 0.054(2) -0.004(2) 0.008(2) 0.013(2)
C13 0.062(3) 0.073(3) 0.048(2) -0.017(2) 0.011(2) 0.002(2)
C14 0.050(2) 0.050(2) 0.062(3) -0.012(2) 0.007(2) -0.002(2)
C15 0.064(3) 0.066(3) 0.073(3) -0.017(2) 0.003(2) 0.011(2)
C16 0.069(3) 0.063(3) 0.097(4) -0.004(3) -0.013(3) 0.016(2)
C17 0.078(3) 0.078(3) 0.068(3) 0.004(3) -0.015(3) 0.008(3)
C18 0.063(3) 0.077(3) 0.052(3) -0.006(2) 0.000(2) 0.009(2)
C19 0.053(2) 0.057(3) 0.064(3) 0.001(2) -0.002(2) -0.012(2)
C20 0.057(3) 0.111(4) 0.088(4) 0.006(3) 0.009(3) 0.000(3)
C21 0.094(4) 0.167(7) 0.081(4) -0.014(4) 0.035(3) -0.054(4)
C22 0.199(9) 0.118(6) 0.068(4) 0.008(4) 0.002(5) -0.091(6)
C23 0.187(7) 0.071(4) 0.098(5) 0.030(4) -0.037(5) -0.019(5)
C24 0.096(4) 0.065(3) 0.099(4) 0.007(3) -0.001(3) 0.005(3)
C25 0.366(11) 0.199(7) 0.075(4) 0.026(4) 0.018(5) -0.195(8)
C1A 0.0331(19) 0.040(2) 0.053(2) -0.0047(18) 0.0018(16) -0.0012(16)
B1A 0.043(2) 0.039(2) 0.045(2) -0.0064(19) 0.0044(19) -0.0083(19)
C2A 0.054(2) 0.050(2) 0.056(2) -0.0060(19) 0.0008(19) 0.0050(19)
C3A 0.056(3) 0.070(3) 0.073(3) -0.027(3) 0.002(2) 0.008(2)
C4A 0.041(2) 0.096(4) 0.058(3) -0.024(3) 0.005(2) -0.004(2)
C5A 0.048(2) 0.077(3) 0.054(3) 0.003(2) -0.0011(19) -0.011(2)
C6A 0.045(2) 0.050(2) 0.051(2) -0.0057(19) 0.0014(17) -0.0006(18)
C7A 0.0341(18) 0.048(2) 0.046(2) -0.0078(19) 0.0072(15) -0.0061(17)
C8A 0.040(2) 0.051(2) 0.038(2) 0.0022(18) 0.0021(16) -0.0029(18)
C9A 0.047(2) 0.051(2) 0.054(2) -0.0030(19) 0.0053(19) 0.0014(19)
C10A 0.041(2) 0.075(3) 0.068(3) -0.004(2) 0.008(2) 0.006(2)
C11A 0.036(2) 0.097(4) 0.082(3) -0.028(3) -0.009(2) 0.000(2)
C12A 0.044(2) 0.069(3) 0.076(3) -0.031(2) -0.001(2) -0.004(2)
C13A 0.064(3) 0.041(2) 0.050(2) -0.0088(18) 0.009(2) -0.008(2)
C14A 0.091(3) 0.053(3) 0.078(3) 0.006(2) 0.000(3) -0.006(3)
C15A 0.147(5) 0.057(3) 0.091(4) 0.014(3) -0.007(4) 0.001(3)
C16A 0.183(7) 0.058(4) 0.074(4) 0.010(3) 0.028(4) -0.028(4)
C17A 0.129(5) 0.065(3) 0.096(4) -0.009(3) 0.049(4) -0.027(3)
C18A 0.085(3) 0.053(3) 0.065(3) -0.011(2) 0.032(2) -0.021(2)
C19A 0.0352(18) 0.036(2) 0.048(2) -0.0005(17) 0.0021(16) 0.0080(16)
C20A 0.044(2) 0.050(2) 0.054(2) 0.0048(19) 0.0005(18) 0.0029(18)
C21A 0.056(2) 0.061(3) 0.050(2) 0.001(2) -0.012(2) 0.007(2)
C22A 0.042(2) 0.053(3) 0.073(3) -0.011(2) -0.019(2) 0.0039(19)
C23A 0.044(2) 0.041(2) 0.075(3) -0.002(2) 0.003(2) -0.0036(18)
C24A 0.045(2) 0.042(2) 0.052(2) -0.0024(18) 0.0043(18) 0.0006(18)

loop_
_atom_type_symbol
_atom_type_description
_atom_type_scat_dispersion_real
_atom_type_scat_dispersion_imag
_atom_type_scat_source
C C 0.0033 0.0016 'International Tables Vol C Tables 4.2.6.8 and 6.1.1.4'
H H 0.0000 0.0000 'International Tables Vol C Tables 4.2.6.8 and 6.1.1.4'
B B 0.0013 0.0007 'International Tables Vol C Tables 4.2.6.8 and 6.1.1.4'
N N 0.0061 0.0033 'International Tables Vol C Tables 4.2.6.8 and 6.1.1.4'
S S 0.1246 0.1234 'International Tables Vol C Tables 4.2.6.8 and 6.1.1.4'
Ni Ni 0.3393 1.1124 'International Tables Vol C Tables 4.2.6.8 and 6.1.1.4'

loop_
_geom_angle_atom_site_label_1
_geom_angle_atom_site_label_2
_geom_angle_atom_site_label_3
_geom_angle
N3 Ni1 N2 162.13(12)
N3 Ni1 N4 104.26(12)
N2 Ni1 N4 79.82(11)
N3 Ni1 N1 82.18(12)
N2 Ni1 N1 85.91(11)
N4 Ni1 N1 149.74(11)
N3 Ni1 S1 97.25(9)
N2 Ni1 S1 98.16(8)
N4 Ni1 S1 106.73(9)
N1 Ni1 S1 101.59(9)
C19 S1 Ni1 104.26(13)
C7 N1 C1 107.2(3)
C7 N1 C6 111.4(3)
C1 N1 C6 112.7(3)
C7 N1 Ni1 106.8(2)
C1 N1 Ni1 114.0(2)
C6 N1 Ni1 104.7(2)
C13 N2 C3 108.2(3)
C13 N2 C4 111.1(3)
C3 N2 C4 111.3(3)
C13 N2 Ni1 105.6(2)
C3 N2 Ni1 114.8(2)
C4 N2 Ni1 105.6(2)
C8 N3 C12 117.0(3)
C8 N3 Ni1 114.1(2)
C12 N3 Ni1 128.6(3)
C18 N4 C14 117.1(3)
C18 N4 Ni1 130.8(3)
C14 N4 Ni1 112.1(2)
N1 C1 C2 114.3(3)
C3 C2 C1 115.2(3)
N2 C3 C2 114.4(3)
N2 C4 C5 112.6(3)
C4 C5 C6 119.2(3)
N1 C6 C5 113.3(3)
N1 C7 C8 113.6(3)
N3 C8 C9 122.4(4)
N3 C8 C7 116.5(3)
C9 C8 C7 120.8(4)
C8 C9 C10 119.7(4)
C11 C10 C9 118.6(4)
C10 C11 C12 119.5(4)
N3 C12 C11 122.7(4)
N2 C13 C14 110.9(3)
N4 C14 C15 121.6(4)
N4 C14 C13 115.6(3)
C15 C14 C13 122.8(4)
C16 C15 C14 120.6(4)
C15 C16 C17 118.7(4)
C18 C17 C16 118.0(4)
N4 C18 C17 123.8(4)
C24 C19 C20 116.5(4)
C24 C19 S1 122.5(4)
C20 C19 S1 121.0(4)
C21 C20 C19 120.5(5)
C22 C21 C20 123.3(6)
C21 C22 C23 116.2(6)
C21 C22 C25 122.7(8)
C23 C22 C25 121.1(8)
C24 C23 C22 121.7(6)
C19 C24 C23 121.8(5)
C2A C1A C6A 114.2(3)
C2A C1A B1A 125.3(3)
C6A C1A B1A 120.5(3)
C7A B1A C19A 109.1(3)
C7A B1A C13A 110.2(3)
C19A B1A C13A 108.1(3)
C7A B1A C1A 107.8(3)
C19A B1A C1A 110.8(3)
C13A B1A C1A 110.8(3)
C3A C2A C1A 122.8(4)
C4A C3A C2A 120.9(4)
C3A C4A C5A 118.4(4)
C4A C5A C6A 120.2(4)
C5A C6A C1A 123.4(4)
C8A C7A C12A 113.4(3)
C8A C7A B1A 124.2(3)
C12A C7A B1A 122.4(3)
C9A C8A C7A 123.6(3)
C10A C9A C8A 120.6(4)
C11A C10A C9A 118.3(4)
C10A C11A C12A 120.5(4)
C11A C12A C7A 123.6(4)
C18A C13A C14A 114.7(4)
C18A C13A B1A 124.2(4)
C14A C13A B1A 121.1(3)
C13A C14A C15A 123.3(5)
C16A C15A C14A 118.5(5)
C17A C16A C15A 120.0(5)
C16A C17A C18A 120.2(5)
C17A C18A C13A 123.3(5)
C24A C19A C20A 114.3(3)
C24A C19A B1A 123.7(3)
C20A C19A B1A 121.9(3)
C21A C20A C19A 123.0(3)
C22A C21A C20A 120.6(4)
C21A C22A C23A 118.6(3)
C22A C23A C24A 120.4(4)
C23A C24A C19A 123.0(3)

loop_
_geom_bond_atom_site_label_1
_geom_bond_atom_site_label_2
_geom_bond_distance
Ni1 N3 2.056(3)
Ni1 N2 2.079(3)
Ni1 N4 2.103(3)
Ni1 N1 2.104(3)
Ni1 S1 2.3054(11)
S1 C19 1.752(4)
N1 C7 1.478(4)
N1 C1 1.487(4)
N1 C6 1.491(4)
N2 C13 1.474(4)
N2 C3 1.485(4)
N2 C4 1.498(4)
N3 C8 1.342(4)
N3 C12 1.343(4)
N4 C18 1.338(4)
N4 C14 1.353(4)
C1 C2 1.503(5)
C2 C3 1.503(5)
C4 C5 1.516(5)
C5 C6 1.522(5)
C7 C8 1.495(5)
C8 C9 1.368(5)
C9 C10 1.368(5)
C10 C11 1.357(5)
C11 C12 1.371(5)
C13 C14 1.492(5)
C14 C15 1.366(5)
C15 C16 1.358(5)
C16 C17 1.382(6)
C17 C18 1.370(5)
C19 C24 1.364(6)
C19 C20 1.392(5)
C20 C21 1.372(7)
C21 C22 1.347(9)
C22 C23 1.377(9)
C22 C25 1.522(7)
C23 C24 1.376(7)
C1A C2A 1.392(4)
C1A C6A 1.395(5)
C1A B1A 1.655(5)
B1A C7A 1.641(5)
B1A C19A 1.649(5)
B1A C13A 1.649(5)
C2A C3A 1.388(5)
C3A C4A 1.363(5)
C4A C5A 1.374(5)
C5A C6A 1.384(5)
C7A C8A 1.396(4)
C7A C12A 1.397(4)
C8A C9A 1.378(4)
C9A C10A 1.369(5)
C10A C11A 1.366(5)
C11A C12A 1.380(5)
C13A C18A 1.384(5)
C13A C14A 1.392(5)
C14A C15A 1.397(6)
C15A C16A 1.377(7)
C16A C17A 1.358(7)
C17A C18A 1.377(6)
C19A C24A 1.393(4)
C19A C20A 1.400(4)
C20A C21A 1.378(5)
C21A C22A 1.370(5)
C22A C23A 1.371(5)
C23A C24A 1.385(5)

loop_
_geom_torsion_atom_site_label_1
_geom_torsion_atom_site_label_2
_geom_torsion_atom_site_label_3
_geom_torsion_atom_site_label_4
_geom_torsion
N3 Ni1 S1 C19 42.35(18)
N2 Ni1 S1 C19 -146.72(17)
N4 Ni1 S1 C19 -64.96(18)
N1 Ni1 S1 C19 125.81(17)
N3 Ni1 N1 C7 20.7(2)
N2 Ni1 N1 C7 -172.7(2)
N4 Ni1 N1 C7 125.6(3)
S1 Ni1 N1 C7 -75.2(2)
N3 Ni1 N1 C1 138.9(2)
N2 Ni1 N1 C1 -54.5(2)
N4 Ni1 N1 C1 -116.2(3)
S1 Ni1 N1 C1 43.0(2)
N3 Ni1 N1 C6 -97.5(2)
N2 Ni1 N1 C6 69.1(2)
N4 Ni1 N1 C6 7.4(3)
S1 Ni1 N1 C6 166.6(2)
N3 Ni1 N2 C13 -138.1(4)
N4 Ni1 N2 C13 -33.1(2)
N1 Ni1 N2 C13 173.7(2)
S1 Ni1 N2 C13 72.6(2)
N3 Ni1 N2 C3 102.8(4)
N4 Ni1 N2 C3 -152.2(3)
N1 Ni1 N2 C3 54.6(3)
S1 Ni1 N2 C3 -46.6(3)
N3 Ni1 N2 C4 -20.3(5)
N4 Ni1 N2 C4 84.7(2)
N1 Ni1 N2 C4 -68.5(2)
S1 Ni1 N2 C4 -169.6(2)
N2 Ni1 N3 C8 -58.9(5)
N4 Ni1 N3 C8 -160.1(2)
N1 Ni1 N3 C8 -10.3(2)
S1 Ni1 N3 C8 90.5(2)
N2 Ni1 N3 C12 127.0(4)
N4 Ni1 N3 C12 25.8(3)
N1 Ni1 N3 C12 175.6(3)
S1 Ni1 N3 C12 -83.6(3)
N3 Ni1 N4 C18 2.7(4)
N2 Ni1 N4 C18 -159.5(4)
N1 Ni1 N4 C18 -96.4(4)
S1 Ni1 N4 C18 104.9(3)
N3 Ni1 N4 C14 -177.9(2)
N2 Ni1 N4 C14 19.9(2)
N1 Ni1 N4 C14 83.0(3)
S1 Ni1 N4 C14 -75.6(3)
C7 N1 C1 C2 -177.4(3)
C6 N1 C1 C2 -54.6(4)
Ni1 N1 C1 C2 64.6(4)
N1 C1 C2 C3 -60.2(5)
C13 N2 C3 C2 177.7(3)
C4 N2 C3 C2 55.3(4)
Ni1 N2 C3 C2 -64.7(4)
C1 C2 C3 N2 59.8(4)
C13 N2 C4 C5 131.8(3)
C3 N2 C4 C5 -107.6(3)
Ni1 N2 C4 C5 17.7(4)
N2 C4 C5 C6 56.7(5)
C7 N1 C6 C5 -133.9(3)
C1 N1 C6 C5 105.6(4)
Ni1 N1 C6 C5 -18.8(4)
C4 C5 C6 N1 -55.6(5)
C1 N1 C7 C8 -150.8(3)
C6 N1 C7 C8 85.5(4)
Ni1 N1 C7 C8 -28.2(4)
C12 N3 C8 C9 -2.1(5)
Ni1 N3 C8 C9 -176.9(3)
C12 N3 C8 C7 171.6(3)
Ni1 N3 C8 C7 -3.2(4)
N1 C7 C8 N3 22.1(5)
N1 C7 C8 C9 -164.1(3)
N3 C8 C9 C10 0.8(6)
C7 C8 C9 C10 -172.5(4)
C8 C9 C10 C11 0.6(6)
C9 C10 C11 C12 -0.7(6)
C8 N3 C12 C11 2.0(6)
Ni1 N3 C12 C11 175.9(3)
C10 C11 C12 N3 -0.6(6)
C3 N2 C13 C14 165.4(3)
C4 N2 C13 C14 -72.1(4)
Ni1 N2 C13 C14 42.0(3)
C18 N4 C14 C15 -2.7(6)
Ni1 N4 C14 C15 177.8(3)
C18 N4 C14 C13 178.3(3)
Ni1 N4 C14 C13 -1.2(4)
N2 C13 C14 N4 -28.0(5)
N2 C13 C14 C15 153.0(4)
N4 C14 C15 C16 -0.1(6)
C13 C14 C15 C16 178.9(4)
C14 C15 C16 C17 2.3(7)
C15 C16 C17 C18 -1.7(7)
C14 N4 C18 C17 3.4(6)
Ni1 N4 C18 C17 -177.2(3)
C16 C17 C18 N4 -1.2(7)
Ni1 S1 C19 C24 81.1(4)
Ni1 S1 C19 C20 -98.7(3)
C24 C19 C20 C21 0.1(7)
S1 C19 C20 C21 179.8(4)
C19 C20 C21 C22 -0.4(9)
C20 C21 C22 C23 0.4(10)
C20 C21 C22 C25 178.5(5)
C21 C22 C23 C24 -0.3(10)
C25 C22 C23 C24 -178.3(5)
C20 C19 C24 C23 0.1(7)
S1 C19 C24 C23 -179.7(4)
C22 C23 C24 C19 0.0(9)
C2A C1A B1A C7A 135.9(3)
C6A C1A B1A C7A -44.5(4)
C2A C1A B1A C19A -104.7(4)
C6A C1A B1A C19A 74.9(4)
C2A C1A B1A C13A 15.3(5)
C6A C1A B1A C13A -165.2(3)
C6A C1A C2A C3A -0.6(5)
B1A C1A C2A C3A 179.0(3)
C1A C2A C3A C4A 0.2(6)
C2A C3A C4A C5A 0.0(6)
C3A C4A C5A C6A 0.3(6)
C4A C5A C6A C1A -0.8(5)
C2A C1A C6A C5A 0.9(5)
B1A C1A C6A C5A -178.7(3)
C19A B1A C7A C8A 13.2(4)
C13A B1A C7A C8A -105.4(4)
C1A B1A C7A C8A 133.6(3)
C19A B1A C7A C12A -166.9(3)
C13A B1A C7A C12A 74.5(4)
C1A B1A C7A C12A -46.5(4)
C12A C7A C8A C9A 0.3(5)
B1A C7A C8A C9A -179.8(3)
C7A C8A C9A C10A -0.7(5)
C8A C9A C10A C11A 0.8(6)
C9A C10A C11A C12A -0.7(6)
C10A C11A C12A C7A 0.3(7)
C8A C7A C12A C11A -0.1(6)
B1A C7A C12A C11A 180.0(4)
C7A B1A C13A C18A -11.3(5)
C19A B1A C13A C18A -130.5(4)
C1A B1A C13A C18A 107.9(4)
C7A B1A C13A C14A 166.9(3)
C19A B1A C13A C14A 47.7(4)
C1A B1A C13A C14A -73.9(4)
C18A C13A C14A C15A 2.5(6)
B1A C13A C14A C15A -175.9(4)
C13A C14A C15A C16A -1.7(7)
C14A C15A C16A C17A -0.6(8)
C15A C16A C17A C18A 1.9(8)
C16A C17A C18A C13A -1.0(7)
C14A C13A C18A C17A -1.1(6)
B1A C13A C18A C17A 177.2(4)
C7A B1A C19A C24A 87.8(4)
C13A B1A C19A C24A -152.3(3)
C1A B1A C19A C24A -30.8(4)
C7A B1A C19A C20A -88.8(4)
C13A B1A C19A C20A 31.0(4)
C1A B1A C19A C20A 152.6(3)
C24A C19A C20A C21A 1.2(5)
B1A C19A C20A C21A 178.1(3)
C19A C20A C21A C22A 0.6(5)
C20A C21A C22A C23A -1.8(5)
C21A C22A C23A C24A 1.1(5)
C22A C23A C24A C19A 0.8(5)
C20A C19A C24A C23A -1.9(5)
B1A C19A C24A C23A -178.7(3)
